data_8101460
loop_
_publ_author_name
'Cirilli, Roberto'
'Gasparrini, Francesco'
'Villani, Claudio'
'Gavuzzo, Enrico'
'Cirilli, Maurizio'

_publ_section_title
;
Crystal structure of (S)-3-(1-methylethyl)-5-[(1-naphthalenyloxy)methyl]-
2-oxazolidinone, C17H19NO3
;
_journal_issue 2
_journal_name_full 'Zeitschrift f\"ur Kristallographie - New Crystal Structures'
_journal_page_first 179
_journal_page_last 180
_journal_volume 214
_journal_year 1999
_chemical_formula_sum 'C17 H19 N O3'
_chemical_formula_weight 285.33
_space_group_IT_number 4
_symmetry_cell_setting monoclinic
_symmetry_space_group_name_Hall 'P 2yb'
_symmetry_space_group_name_H-M 'P 1 21 1'
_cell_angle_alpha 90.00
_cell_angle_beta 91.85(6)
_cell_angle_gamma 90.00
_cell_formula_units_Z 2
_cell_length_a 8.269(9)
_cell_length_b 6.215(9)
_cell_length_c 14.816(8)
_cell_measurement_temperature 293(2)
_cell_volume 761.0(14)
_diffrn_ambient_temperature 293(2)
_exptl_crystal_density_diffrn 1.245
_refine_ls_R_factor_obs 0.0440
_refine_ls_wR_factor_obs 0.1195
_cod_original_sg_symbol_H-M 'P 21'
_cod_database_code 8101460

loop_
_symmetry_equiv_pos_as_xyz
'x, y, z'
'-x, y+1/2, -z'

loop_
_atom_site_aniso_label
_atom_site_aniso_U_11
_atom_site_aniso_U_22
_atom_site_aniso_U_33
_atom_site_aniso_U_23
_atom_site_aniso_U_13
_atom_site_aniso_U_12
O1 0.0483(11) 0.0668(15) 0.0572(11) 0.0096(12) 0.0083(9) 0.0000(11)
O2 0.0593(12) 0.0641(14) 0.0489(10) -0.0076(11) 0.0032(9) 0.0087(11)
O3 0.0752(14) 0.071(2) 0.0569(12) -0.0185(13) -0.0117(11) 0.0070(13)
N1 0.0464(13) 0.060(2) 0.0560(13) -0.0137(14) 0.0017(10) -0.0059(13)
C1 0.061(2) 0.056(2) 0.0403(14) -0.003(2) -0.0028(11) -0.006(2)
C2 0.064(2) 0.074(2) 0.058(2) -0.002(2) -0.0091(15) 0.005(2)
C3 0.092(3) 0.074(3) 0.069(2) 0.004(2) -0.018(2) 0.017(2)
C4 0.125(3) 0.073(3) 0.055(2) 0.014(2) -0.017(2) -0.004(3)
C5 0.103(3) 0.067(2) 0.0397(15) 0.002(2) -0.002(2) -0.014(2)
C6 0.136(4) 0.096(4) 0.053(2) 0.015(2) 0.002(2) -0.045(3)
C7 0.109(3) 0.139(5) 0.058(2) -0.001(3) 0.019(2) -0.053(4)
C8 0.080(2) 0.117(4) 0.057(2) -0.009(3) 0.018(2) -0.023(3)
C9 0.068(2) 0.074(2) 0.050(2) -0.008(2) 0.0107(14) -0.009(2)
C10 0.070(2) 0.064(2) 0.0369(14) -0.0069(14) 0.0005(13) -0.014(2)
C11 0.0446(15) 0.062(2) 0.056(2) 0.000(2) 0.0046(12) -0.0039(15)
C12 0.0463(15) 0.059(2) 0.049(2) -0.0015(15) 0.0058(12) -0.0052(14)
C13 0.056(2) 0.049(2) 0.046(2) -0.0061(14) 0.0044(13) 0.0004(15)
C14 0.057(2) 0.057(2) 0.0482(15) -0.0071(14) -0.0037(12) -0.001(2)
C15 0.049(2) 0.058(2) 0.061(2) -0.008(2) 0.0017(14) 0.0038(15)
C16 0.077(2) 0.065(2) 0.078(2) 0.000(2) 0.000(2) 0.007(2)
C17 0.066(2) 0.092(3) 0.131(3) 0.020(3) 0.039(2) 0.013(2)

loop_
_atom_site_label
_atom_site_type_symbol
_atom_site_fract_x
_atom_site_fract_y
_atom_site_fract_z
_atom_site_U_iso_or_equiv
_atom_site_thermal_displace_type
_atom_site_occupancy
_atom_site_calc_flag
_atom_site_refinement_flags
_atom_site_disorder_group
O1 O 0.9994(2) 0.3939(4) 0.76607(13) 0.0573(6) Uani 1 d . .
O2 O 1.0205(3) 0.2571(4) 0.95807(13) 0.0574(6) Uani 1 d . .
O3 O 1.2599(3) 0.2375(5) 1.03319(14) 0.0679(7) Uani 1 d . .
N1 N 1.2047(3) 0.0376(5) 0.9061(2) 0.0541(7) Uani 1 d . .
C1 C 0.9661(4) 0.5609(6) 0.7084(2) 0.0525(7) Uani 1 d . .
C2 C 0.8221(4) 0.6674(7) 0.7002(2) 0.0655(9) Uani 1 d . .
H2 H 0.7338(4) 0.6213(7) 0.7324(2) 0.066 Uiso 1 calc R .
C3 C 0.8079(6) 0.8470(8) 0.6430(3) 0.0789(11) Uani 1 d . .
H3 H 0.7097(6) 0.9196(8) 0.6379(3) 0.079 Uiso 1 calc R .
C4 C 0.9339(6) 0.9161(8) 0.5953(2) 0.0847(12) Uani 1 d . .
H4 H 0.9221(6) 1.0366(8) 0.5585(2) 0.101 Uiso 1 calc R .
C5 C 1.0835(5) 0.8066(7) 0.6008(2) 0.0702(10) Uani 1 d . .
C6 C 1.2199(7) 0.8734(9) 0.5515(2) 0.095(2) Uani 1 d . .
H6 H 1.2125(7) 0.9943(9) 0.5146(2) 0.115 Uiso 1 calc R .
C7 C 1.3613(7) 0.7608(11) 0.5582 0.101(2) Uani 1 d . .
H7 H 1.4497(7) 0.8069(11) 0.5261 0.123 Uiso 1 calc R .
C8 C 1.3756(5) 0.5809(10) 0.6114(2) 0.0843(14) Uani 1 d . .
H8 H 1.4730(5) 0.5059(10) 0.6143(2) 0.101 Uiso 1 calc R .
C9 C 1.2484(4) 0.5100(7) 0.6603(2) 0.0639(9) Uani 1 d . .
H9 H 1.2596(4) 0.3878(7) 0.6962(2) 0.065 Uiso 1 calc R .
C10 C 1.1005(4) 0.6224(6) 0.6562(2) 0.0572(8) Uani 1 d . .
C11 C 0.8709(3) 0.3102(6) 0.8174(2) 0.0543(8) Uani 1 d . .
H11A H 0.7904(3) 0.2430(6) 0.7776(2) 0.055 Uiso 1 calc R .
H11B H 0.8193(3) 0.4257(6) 0.8498(2) 0.055 Uiso 1 calc R .
C12 C 0.9394(3) 0.1482(6) 0.8828(2) 0.0516(7) Uani 1 d . .
H12 H 0.8501(3) 0.0631(6) 0.9060(2) 0.052 Uiso 1 calc R .
C13 C 1.1736(4) 0.1801(5) 0.9702(2) 0.0504(8) Uani 1 d . .
C14 C 1.0663(3) -0.0058(6) 0.8473(2) 0.0542(8) Uani 1 d . .
H14A H 1.0317(3) -0.1543(6) 0.8523(2) 0.055 Uiso 1 calc R .
H14B H 1.0894(3) 0.0251(6) 0.7849(2) 0.055 Uiso 1 calc R .
C15 C 1.3621(4) -0.0704(6) 0.9002(2) 0.0558(8) Uani 1 d . .
H15 H 1.4263(4) -0.0354(6) 0.9550(2) 0.056 Uiso 1 calc R .
C16 C 1.3434(5) -0.3123(7) 0.8959(3) 0.0732(10) Uani 1 d . .
H16A H 1.4478(5) -0.3777(7) 0.8907(3) 0.110 Uiso 1 calc R .
H16B H 1.2759(5) -0.3502(7) 0.8444(3) 0.110 Uiso 1 calc R .
H16C H 1.2945(5) -0.3624(7) 0.9499(3) 0.110 Uiso 1 calc R .
C17 C 1.4516(5) 0.0166(9) 0.8196(3) 0.0954(14) Uani 1 d . .
H17A H 1.5564(5) -0.0495(9) 0.8176(3) 0.143 Uiso 1 calc R .
H17B H 1.4639(5) 0.1696(9) 0.8254(3) 0.143 Uiso 1 calc R .
H17C H 1.3909(5) -0.0156(9) 0.7649(3) 0.143 Uiso 1 calc R .

loop_
_geom_bond_atom_site_label_1
_geom_bond_atom_site_label_2
_geom_bond_distance
_geom_bond_site_symmetry_2
_geom_bond_publ_flag
O1 C1 1.366(4) . yes
O1 C11 1.425(4) . yes
O2 C13 1.360(4) . yes
O2 C12 1.450(4) . yes
O3 C13 1.210(4) . yes
N1 C13 1.330(4) . yes
N1 C14 1.441(4) . yes
N1 C15 1.469(4) . yes
C1 C2 1.365(5) . yes
C1 C10 1.426(5) . yes
C11 C12 1.496(5) . yes
C14 C12 1.526(4) . yes
C15 C16 1.512(6) . yes
C15 C17 1.524(5) . yes
C5 C4 1.412(6) . yes
C5 C10 1.413(5) . yes
C5 C6 1.425(6) . yes
C9 C8 1.370(5) . yes
C9 C10 1.408(5) . yes
C2 C3 1.404(6) . yes
C3 C4 1.348(6) . yes
C8 C7 1.371(8) . yes
C7 C6 1.364(7) . yes

loop_
_cod_related_entry_id
_cod_related_entry_database
_cod_related_entry_code
1 ChemSpider 5302990
